data_2017979
loop_
_publ_author_name
'Al-Mughaid, Hussein'
'Robertson, Katherine N.'
'Werner-Zwanziger, Ulrike'
'Lumsden, Michael D.'
'Cameron, T. Stanley'
'Grindley, T. Bruce'

_publ_section_title
;
 2-Propynyl
 2,3,4,6-tetra-<i>O</i>-acetyl-\a-<small>D</small>-mannopyranoside
;
_journal_coeditor_code GD3372
_journal_issue 2
_journal_name_full 'Acta Crystallographica Section C'
_journal_page_first o60
_journal_page_last o63
_journal_paper_doi 10.1107/S010827011005225X
_journal_volume 67
_journal_year 2011
_chemical_formula_iupac 'C17 H22 O10'
_chemical_formula_moiety 'C17 H22 O10'
_chemical_formula_sum 'C17 H22 O10'
_chemical_formula_weight 386.35
_chemical_name_systematic
;
2-Propynyl 2,3,4,6-tetra-<i>O</i>-acetyl-\a-D-mannopyranoside
;
_space_group_IT_number 19
_symmetry_cell_setting orthorhombic
_symmetry_space_group_name_Hall 'P 2ac 2ab'
_symmetry_space_group_name_H-M 'P 21 21 21'
_atom_sites_solution_hydrogens geom
_atom_sites_solution_primary direct
_atom_sites_solution_secondary difmap
_audit_creation_method SHELXL97
_cell_angle_alpha 90.00
_cell_angle_beta 90.00
_cell_angle_gamma 90.00
_cell_formula_units_Z 4
_cell_length_a 9.6848(5)
_cell_length_b 10.5107(5)
_cell_length_c 20.1765(13)
_cell_measurement_reflns_used 5983
_cell_measurement_temperature 298(2)
_cell_measurement_theta_max 72.9
_cell_measurement_theta_min 2.9
_cell_volume 2053.8(2)
_computing_cell_refinement 'CrystalClear (Rigaku/MSC, 2006)'
_computing_data_collection 'CrystalClear (Rigaku/MSC, 2006)'
_computing_data_reduction 'CrystalClear (Rigaku/MSC, 2006)'
_computing_molecular_graphics 'SHELXTL (Sheldrick, 2008)'
_computing_publication_material 'SHELXL97 (Sheldrick, 2008)'
_computing_structure_refinement 'SHELXL97 (Sheldrick, 2008)'
_computing_structure_solution 'SHELXS97 (Sheldrick, 2008)'
_diffrn_ambient_temperature 298(2)
_diffrn_detector_area_resol_mean 10.00
_diffrn_measured_fraction_theta_full 0.986
_diffrn_measured_fraction_theta_max 0.986
_diffrn_measurement_device_type 'Rigaku R-AXIS RAPID'
_diffrn_measurement_method \w
_diffrn_radiation_monochromator graphite
_diffrn_radiation_source 'fine-focus sealed tube'
_diffrn_radiation_type MoK\a
_diffrn_radiation_wavelength 0.71070
_diffrn_reflns_av_R_equivalents 0.0162
_diffrn_reflns_av_sigmaI/netI 0.0113
_diffrn_reflns_limit_h_max 9
_diffrn_reflns_limit_h_min -12
_diffrn_reflns_limit_k_max 9
_diffrn_reflns_limit_k_min -13
_diffrn_reflns_limit_l_max 25
_diffrn_reflns_limit_l_min -24
_diffrn_reflns_number 11076
_diffrn_reflns_theta_full 26.50
_diffrn_reflns_theta_max 26.50
_diffrn_reflns_theta_min 2.86
_exptl_absorpt_coefficient_mu 0.104
_exptl_absorpt_correction_T_max 0.979
_exptl_absorpt_correction_T_min 0.708
_exptl_absorpt_correction_type multi-scan
_exptl_absorpt_process_details '(ABSCOR; Higashi 1995)'
_exptl_crystal_colour colourless
_exptl_crystal_density_diffrn 1.249
_exptl_crystal_density_method 'not measured'
_exptl_crystal_description prism
_exptl_crystal_F_000 816
_exptl_crystal_size_max 0.28
_exptl_crystal_size_mid 0.27
_exptl_crystal_size_min 0.24
_refine_diff_density_max 0.146
_refine_diff_density_min -0.125
_refine_ls_extinction_method none
_refine_ls_goodness_of_fit_ref 1.062
_refine_ls_hydrogen_treatment constr
_refine_ls_matrix_type full
_refine_ls_number_parameters 284
_refine_ls_number_reflns 2396
_refine_ls_number_restraints 4
_refine_ls_restrained_S_all 1.078
_refine_ls_R_factor_all 0.0411
_refine_ls_R_factor_gt 0.0389
_refine_ls_shift/su_max 0.000
_refine_ls_shift/su_mean 0.000
_refine_ls_structure_factor_coef Fsqd
_refine_ls_weighting_details 'calc w = 1/[\s^2^(Fo^2^)+(0.0724P)^2^+0.0949P] where P=(Fo^2^+2Fc^2^)/3'
_refine_ls_weighting_scheme calc
_refine_ls_wR_factor_gt 0.1104
_refine_ls_wR_factor_ref 0.1127
_reflns_number_gt 2255
_reflns_number_total 2396
_reflns_threshold_expression I>2\s(I)
_cod_data_source_file gd3372.cif
_cod_data_source_block I
_cod_database_code 2017979
_cod_database_fobs_code 2017979

loop_
_symmetry_equiv_pos_as_xyz
'x, y, z'
'x+1/2, -y+1/2, -z'
'-x, y+1/2, -z+1/2'
'-x+1/2, -y, z+1/2'

loop_
_atom_site_type_symbol
_atom_site_label
_atom_site_fract_x
_atom_site_fract_y
_atom_site_fract_z
_atom_site_U_iso_or_equiv
_atom_site_adp_type
_atom_site_calc_flag
_atom_site_refinement_flags
_atom_site_occupancy
_atom_site_disorder_assembly
_atom_site_disorder_group
O O1 -0.13407(17) 0.37590(17) 0.15731(7) 0.0741(4) Uani d . 1 . .
O O2 0.1923(2) 0.21761(15) 0.15202(8) 0.0797(5) Uani d . 1 A .
O O3 0.23755(16) 0.35342(16) 0.26957(6) 0.0715(4) Uani d D 1 . .
O O4 0.24223(17) 0.59714(15) 0.21487(8) 0.0698(4) Uani d . 1 A .
O O5 0.05185(16) 0.42245(15) 0.08801(7) 0.0673(4) Uani d . 1 . .
O O6 0.27215(18) 0.56659(15) 0.04280(8) 0.0763(4) Uani d . 1 A .
O O7A 0.1740(6) 0.0541(5) 0.2215(4) 0.139(3) Uani d PDU 0.616(10) A .
O O7B 0.1025(12) 0.0384(6) 0.1616(6) 0.141(5) Uani d P 0.384(10) A .
O O8A 0.0745(3) 0.2960(3) 0.34246(11) 0.0991(9) Uani d P 0.910(6) A 1
O O8B 0.084(3) 0.383(4) 0.3466(11) 0.0991(9) Uani d P 0.090(6) A 2
O O9A 0.4643(17) 0.5685(19) 0.1849(14) 0.106(4) Uani d P 0.57(9) A .
O O9B 0.4660(18) 0.5561(18) 0.204(3) 0.091(6) Uani d P 0.43(9) A .
O O10A 0.3793(8) 0.7542(11) 0.0316(12) 0.098(3) Uani d P 0.82(7) A .
O O10B 0.384(3) 0.731(5) 0.058(5) 0.098(9) Uani d P 0.18(7) A .
C C1 -0.0141(2) 0.3299(2) 0.12698(11) 0.0680(5) Uani d . 1 A .
H H1 -0.0388 0.2577 0.0986 0.082 Uiso calc R 1 . .
C C2 0.0776(2) 0.2822(2) 0.18294(11) 0.0675(5) Uani d . 1 . .
H H2 0.0264 0.2237 0.2117 0.081 Uiso calc R 1 A .
C C3 0.1334(2) 0.3932(2) 0.22270(9) 0.0620(5) Uani d . 1 A .
H H3 0.0575 0.4350 0.2463 0.074 Uiso calc R 1 . .
C C4 0.2023(2) 0.48740(19) 0.17680(10) 0.0610(4) Uani d . 1 . .
H H4 0.2830 0.4489 0.1554 0.073 Uiso calc R 1 A .
C C5 0.0979(2) 0.5312(2) 0.12499(10) 0.0648(5) Uani d . 1 A .
H H5 0.0186 0.5698 0.1475 0.078 Uiso calc R 1 . .
C C6 0.1558(3) 0.6252(2) 0.07573(12) 0.0744(6) Uani d . 1 . .
H H6A 0.0857 0.6480 0.0435 0.089 Uiso calc R 1 A .
H H6B 0.1851 0.7020 0.0984 0.089 Uiso calc R 1 . .
C C7 -0.2372(3) 0.4169(3) 0.11105(14) 0.0841(6) Uani d . 1 . .
H H7A -0.1999 0.4853 0.0842 0.101 Uiso calc R 1 . .
H H7B -0.3158 0.4501 0.1353 0.101 Uiso calc R 1 . .
C C8 -0.2837(3) 0.3141(3) 0.06754(13) 0.0898(7) Uani d . 1 . .
C C9 -0.3157(5) 0.2328(4) 0.03238(17) 0.1204(12) Uani d . 1 . .
H H9 -0.3414 0.1673 0.0040 0.144 Uiso calc R 1 . .
C C10 0.2150(4) 0.0985(3) 0.1648(2) 0.1130(11) Uani d DU 1 . .
C C11 0.3332(5) 0.0454(4) 0.1267(2) 0.1301(14) Uani d . 1 A .
H H11A 0.4104 0.1025 0.1296 0.195 Uiso calc PR 0.50 . .
H H11B 0.3071 0.0352 0.0811 0.195 Uiso calc PR 0.50 . .
H H11C 0.3585 -0.0358 0.1449 0.195 Uiso calc PR 0.50 . .
H H11D 0.3070 -0.0345 0.1075 0.195 Uiso calc PR 0.50 . .
H H11E 0.4102 0.0327 0.1560 0.195 Uiso calc PR 0.50 . .
H H11F 0.3588 0.1037 0.0922 0.195 Uiso calc PR 0.50 . .
C C12A 0.1935(3) 0.3115(3) 0.32929(11) 0.0728(7) Uani d PD 0.910(6) A 1
C C13A 0.3126(6) 0.2862(5) 0.3747(2) 0.1039(13) Uani d P 0.910(6) A 1
H H13A 0.2785 0.2648 0.4180 0.156 Uiso calc PR 0.910(6) A 1
H H13B 0.3693 0.3609 0.3776 0.156 Uiso calc PR 0.910(6) A 1
H H13C 0.3663 0.2167 0.3577 0.156 Uiso calc PR 0.910(6) A 1
C C12B 0.203(4) 0.375(3) 0.3323(8) 0.0728(7) Uani d PD 0.090(6) A 2
C C13B 0.304(7) 0.340(6) 0.376(3) 0.1039(13) Uani d P 0.090(6) A 2
H H13D 0.2632 0.3197 0.4181 0.156 Uiso calc PR 0.090(6) A 2
H H13E 0.3684 0.4087 0.3815 0.156 Uiso calc PR 0.090(6) A 2
H H13F 0.3522 0.2665 0.3594 0.156 Uiso calc PR 0.090(6) A 2
C C14 0.3784(3) 0.6246(3) 0.21930(12) 0.0758(6) Uani d . 1 . .
C C15 0.3999(4) 0.7394(3) 0.26100(17) 0.1015(9) Uani d . 1 A .
H H15A 0.4970 0.7559 0.2651 0.152 Uiso calc R 1 . .
H H15B 0.3610 0.7254 0.3041 0.152 Uiso calc R 1 . .
H H15C 0.3556 0.8112 0.2406 0.152 Uiso calc R 1 . .
C C16 0.3794(3) 0.6398(3) 0.02660(11) 0.0725(6) Uani d . 1 . .
C C17 0.4921(3) 0.5656(3) -0.00432(15) 0.0945(8) Uani d . 1 A .
H H17A 0.4676 0.4771 -0.0048 0.142 Uiso calc PR 0.50 . .
H H17B 0.5755 0.5769 0.0207 0.142 Uiso calc PR 0.50 . .
H H17C 0.5063 0.5946 -0.0489 0.142 Uiso calc PR 0.50 . .
H H17D 0.5654 0.6219 -0.0172 0.142 Uiso calc PR 0.50 . .
H H17E 0.4575 0.5221 -0.0427 0.142 Uiso calc PR 0.50 . .
H H17F 0.5266 0.5044 0.0269 0.142 Uiso calc PR 0.50 . .

loop_
_atom_site_aniso_label
_atom_site_aniso_U_11
_atom_site_aniso_U_22
_atom_site_aniso_U_33
_atom_site_aniso_U_12
_atom_site_aniso_U_13
_atom_site_aniso_U_23
O1 0.0633(8) 0.0878(10) 0.0712(7) -0.0006(8) 0.0038(7) -0.0087(8)
O2 0.0907(11) 0.0596(8) 0.0889(9) 0.0141(8) 0.0156(9) 0.0046(7)
O3 0.0679(8) 0.0856(10) 0.0610(7) 0.0073(8) 0.0073(6) 0.0117(7)
O4 0.0651(8) 0.0637(8) 0.0806(8) 0.0022(7) 0.0101(7) -0.0088(7)
O5 0.0751(9) 0.0667(8) 0.0601(7) 0.0028(7) 0.0060(6) 0.0006(6)
O6 0.0875(10) 0.0618(8) 0.0795(8) 0.0043(8) 0.0209(8) 0.0086(7)
O7A 0.133(4) 0.092(3) 0.192(6) 0.017(3) 0.027(4) 0.065(4)
O7B 0.178(8) 0.077(3) 0.167(9) -0.050(4) 0.037(7) -0.016(4)
O8A 0.0951(14) 0.125(2) 0.0772(10) -0.0262(15) 0.0167(10) 0.0165(13)
O8B 0.0951(14) 0.125(2) 0.0772(10) -0.0262(15) 0.0167(10) 0.0165(13)
O9A 0.074(4) 0.139(9) 0.105(7) -0.019(5) 0.026(4) -0.033(4)
O9B 0.061(4) 0.084(6) 0.128(13) 0.010(4) 0.016(6) -0.023(6)
O10A 0.110(2) 0.069(2) 0.116(6) -0.015(2) 0.026(3) 0.004(3)
O10B 0.111(10) 0.077(10) 0.11(2) -0.037(10) 0.007(12) 0.007(14)
C1 0.0712(12) 0.0656(11) 0.0672(10) 0.0005(10) 0.0057(10) -0.0058(9)
C2 0.0720(12) 0.0619(11) 0.0686(10) -0.0016(10) 0.0110(10) 0.0067(9)
C3 0.0603(9) 0.0666(11) 0.0590(9) 0.0059(9) 0.0088(8) 0.0046(8)
C4 0.0622(10) 0.0574(9) 0.0635(9) 0.0041(8) 0.0089(9) 0.0007(8)
C5 0.0685(11) 0.0584(10) 0.0676(10) 0.0101(9) 0.0083(9) 0.0024(8)
C6 0.0829(14) 0.0620(11) 0.0783(12) 0.0125(11) 0.0116(11) 0.0126(10)
C7 0.0734(13) 0.0866(15) 0.0922(14) 0.0072(13) -0.0042(12) -0.0026(13)
C8 0.0880(17) 0.0994(18) 0.0819(13) 0.0077(15) -0.0188(13) -0.0028(15)
C9 0.128(3) 0.125(3) 0.1077(19) 0.008(2) -0.044(2) -0.020(2)
C10 0.103(2) 0.0585(13) 0.177(3) 0.0032(14) 0.021(2) 0.0063(18)
C11 0.126(3) 0.085(2) 0.179(4) 0.038(2) -0.008(3) -0.032(2)
C12A 0.0902(16) 0.0696(17) 0.0586(10) -0.0003(15) 0.0077(11) 0.0028(11)
C13A 0.106(2) 0.134(4) 0.0724(13) 0.029(3) 0.0011(15) 0.022(2)
C12B 0.0902(16) 0.0696(17) 0.0586(10) -0.0003(15) 0.0077(11) 0.0028(11)
C13B 0.106(2) 0.134(4) 0.0724(13) 0.029(3) 0.0011(15) 0.022(2)
C14 0.0663(12) 0.0782(14) 0.0827(13) -0.0086(12) 0.0085(11) 0.0008(12)
C15 0.0894(19) 0.100(2) 0.1146(19) -0.0182(16) 0.0070(17) -0.0236(17)
C16 0.0775(13) 0.0783(14) 0.0618(10) -0.0030(12) -0.0011(10) 0.0112(11)
C17 0.0869(16) 0.1025(19) 0.0943(15) 0.0078(16) 0.0126(15) 0.0124(16)

loop_
_atom_type_symbol
_atom_type_description
_atom_type_scat_dispersion_real
_atom_type_scat_dispersion_imag
_atom_type_scat_source
C C 0.0033 0.0000 'International Tables Vol C Tables 4.2.6.8 and 6.1.1.4'
H H 0.0000 0.0000 'International Tables Vol C Tables 4.2.6.8 and 6.1.1.4'
O O 0.0106 0.0000 'International Tables Vol C Tables 4.2.6.8 and 6.1.1.4'

loop_
_geom_angle_atom_site_label_1
_geom_angle_atom_site_label_2
_geom_angle_atom_site_label_3
_geom_angle_site_symmetry_1
_geom_angle_site_symmetry_3
_geom_angle
_geom_angle_publ_flag
C1 O1 C7 . . 113.41(17) yes
C10 O2 C2 . . 119.9(2) ?
C12B O3 C3 . . 113.7(15) ?
C12A O3 C3 . . 117.23(19) ?
C14 O4 C4 . . 117.92(17) ?
C1 O5 C5 . . 113.68(14) yes
C16 O6 C6 . . 118.29(19) ?
O1 C1 O5 . . 112.57(18) ?
O1 C1 C2 . . 105.91(17) ?
O5 C1 C2 . . 112.21(18) yes
O1 C1 H1 . . 108.7 ?
O5 C1 H1 . . 108.7 ?
C2 C1 H1 . . 108.7 ?
O2 C2 C3 . . 108.43(19) ?
O2 C2 C1 . . 106.49(17) ?
C3 C2 C1 . . 110.30(17) yes
O2 C2 H2 . . 110.5 ?
C3 C2 H2 . . 110.5 ?
C1 C2 H2 . . 110.5 ?
O3 C3 C4 . . 106.42(17) ?
O3 C3 C2 . . 111.88(17) ?
C4 C3 C2 . . 109.74(16) yes
O3 C3 H3 . . 109.6 ?
C4 C3 H3 . . 109.6 ?
C2 C3 H3 . . 109.6 ?
O4 C4 C3 . . 108.48(16) ?
O4 C4 C5 . . 107.56(16) ?
C3 C4 C5 . . 108.97(18) yes
O4 C4 H4 . . 110.6 ?
C3 C4 H4 . . 110.6 ?
C5 C4 H4 . . 110.6 ?
O5 C5 C6 . . 107.11(17) ?
O5 C5 C4 . . 108.74(16) yes
C6 C5 C4 . . 113.7(2) ?
O5 C5 H5 . . 109.1 ?
C6 C5 H5 . . 109.1 ?
C4 C5 H5 . . 109.1 ?
O6 C6 C5 . . 108.27(17) ?
O6 C6 H6A . . 110.0 ?
C5 C6 H6A . . 110.0 ?
O6 C6 H6B . . 110.0 ?
C5 C6 H6B . . 110.0 ?
H6A C6 H6B . . 108.4 ?
O1 C7 C8 . . 112.6(2) yes
O1 C7 H7A . . 109.1 ?
C8 C7 H7A . . 109.1 ?
O1 C7 H7B . . 109.1 ?
C8 C7 H7B . . 109.1 ?
H7A C7 H7B . . 107.8 ?
C9 C8 C7 . . 177.6(4) yes
C8 C9 H9 . . 180.0 ?
O7B C10 O2 . . 109.1(6) ?
O2 C10 O7A . . 118.1(4) ?
O7B C10 C11 . . 116.8(5) ?
O2 C10 C11 . . 112.9(3) ?
O7A C10 C11 . . 123.7(4) ?
C10 C11 H11A . . 109.5 ?
C10 C11 H11B . . 109.5 ?
H11A C11 H11B . . 109.5 ?
C10 C11 H11C . . 109.5 ?
H11A C11 H11C . . 109.5 ?
H11B C11 H11C . . 109.5 ?
C10 C11 H11D . . 109.5 ?
H11A C11 H11D . . 141.1 ?
H11B C11 H11D . . 56.3 ?
H11C C11 H11D . . 56.3 ?
C10 C11 H11E . . 109.5 ?
H11A C11 H11E . . 56.3 ?
H11B C11 H11E . . 141.1 ?
H11C C11 H11E . . 56.3 ?
H11D C11 H11E . . 109.5 ?
C10 C11 H11F . . 109.5 ?
H11A C11 H11F . . 56.3 ?
H11B C11 H11F . . 56.3 ?
H11C C11 H11F . . 141.1 ?
H11D C11 H11F . . 109.5 ?
H11E C11 H11F . . 109.5 ?
O8A C12A O3 . . 123.2(3) ?
O8A C12A C13A . . 125.7(3) ?
O3 C12A C13A . . 111.1(3) ?
C12A C13A H13A . . 109.5 ?
C12A C13A H13B . . 109.5 ?
H13A C13A H13B . . 109.5 ?
C12A C13A H13C . . 109.5 ?
H13A C13A H13C . . 109.5 ?
H13B C13A H13C . . 109.5 ?
O8B C12B O3 . . 119(3) ?
O8B C12B C13B . . 124(3) ?
O3 C12B C13B . . 113(3) ?
C12B C13B H13D . . 109.5 ?
C12B C13B H13E . . 109.5 ?
H13D C13B H13E . . 109.5 ?
C12B C13B H13F . . 109.5 ?
H13D C13B H13F . . 109.5 ?
H13E C13B H13F . . 109.5 ?
O9B C14 O4 . . 124.5(10) ?
O9A C14 O4 . . 121.2(9) ?
O9B C14 C15 . . 123.6(13) ?
O9A C14 C15 . . 127.7(8) ?
O4 C14 C15 . . 110.3(2) ?
C14 C15 H15A . . 109.5 ?
C14 C15 H15B . . 109.5 ?
H15A C15 H15B . . 109.5 ?
C14 C15 H15C . . 109.5 ?
H15A C15 H15C . . 109.5 ?
H15B C15 H15C . . 109.5 ?
O10B C16 O6 . . 112(3) ?
O10A C16 O6 . . 123.6(4) ?
O10B C16 C17 . . 129.8(16) ?
O10A C16 C17 . . 124.2(5) ?
O6 C16 C17 . . 111.9(3) ?
C16 C17 H17A . . 109.5 ?
C16 C17 H17B . . 109.5 ?
H17A C17 H17B . . 109.5 ?
C16 C17 H17C . . 109.5 ?
H17A C17 H17C . . 109.5 ?
H17B C17 H17C . . 109.5 ?
C16 C17 H17D . . 109.5 ?
H17A C17 H17D . . 141.1 ?
H17B C17 H17D . . 56.3 ?
H17C C17 H17D . . 56.3 ?
C16 C17 H17E . . 109.5 ?
H17A C17 H17E . . 56.3 ?
H17B C17 H17E . . 141.1 ?
H17C C17 H17E . . 56.3 ?
H17D C17 H17E . . 109.5 ?
C16 C17 H17F . . 109.5 ?
H17A C17 H17F . . 56.3 ?
H17B C17 H17F . . 56.3 ?
H17C C17 H17F . . 141.1 ?
H17D C17 H17F . . 109.5 ?
H17E C17 H17F . . 109.5 ?

loop_
_geom_bond_atom_site_label_1
_geom_bond_atom_site_label_2
_geom_bond_site_symmetry_2
_geom_bond_distance
_geom_bond_publ_flag
O1 C1 . 1.399(3) yes
O1 C7 . 1.433(3) yes
O2 C10 . 1.297(3) ?
O2 C2 . 1.444(3) yes
O3 C12B . 1.326(14) ?
O3 C12A . 1.352(3) ?
O3 C3 . 1.444(3) yes
O4 C14 . 1.353(3) ?
O4 C4 . 1.439(3) yes
O5 C1 . 1.404(3) yes
O5 C5 . 1.436(3) yes
O6 C16 . 1.334(3) ?
O6 C6 . 1.446(3) yes
O7A C10 . 1.298(6) ?
O7A O7B . 1.403(11) ?
O7B C10 . 1.261(10) ?
O8A C12A . 1.193(4) ?
O8B C12B . 1.19(4) ?
O9A C14 . 1.234(14) ?
O9B C14 . 1.154(15) ?
O10A O10B . 0.58(8) ?
O10A C16 . 1.207(10) ?
O10B C16 . 1.15(3) ?
C1 C2 . 1.522(3) yes
C1 H1 . 0.9800 ?
C2 C3 . 1.516(3) yes
C2 H2 . 0.9800 ?
C3 C4 . 1.511(3) yes
C3 H3 . 0.9800 ?
C4 C5 . 1.526(3) yes
C4 H4 . 0.9800 ?
C5 C6 . 1.509(3) yes
C5 H5 . 0.9800 ?
C6 H6A . 0.9700 ?
C6 H6B . 0.9700 ?
C7 C8 . 1.463(4) yes
C7 H7A . 0.9700 ?
C7 H7B . 0.9700 ?
C8 C9 . 1.153(5) yes
C9 H9 . 0.9300 ?
C10 C11 . 1.488(5) ?
C11 H11A . 0.9600 ?
C11 H11B . 0.9600 ?
C11 H11C . 0.9600 ?
C11 H11D . 0.9600 ?
C11 H11E . 0.9600 ?
C11 H11F . 0.9600 ?
C12A C13A . 1.497(6) ?
C13A H13A . 0.9600 ?
C13A H13B . 0.9600 ?
C13A H13C . 0.9600 ?
C12B C13B . 1.37(7) ?
C13B H13D . 0.9600 ?
C13B H13E . 0.9600 ?
C13B H13F . 0.9600 ?
C14 C15 . 1.486(4) ?
C15 H15A . 0.9600 ?
C15 H15B . 0.9600 ?
C15 H15C . 0.9600 ?
C16 C17 . 1.480(4) ?
C17 H17A . 0.9600 ?
C17 H17B . 0.9600 ?
C17 H17C . 0.9600 ?
C17 H17D . 0.9600 ?
C17 H17E . 0.9600 ?
C17 H17F . 0.9600 ?

loop_
_geom_torsion_atom_site_label_1
_geom_torsion_atom_site_label_2
_geom_torsion_atom_site_label_3
_geom_torsion_atom_site_label_4
_geom_torsion_site_symmetry_1
_geom_torsion_site_symmetry_2
_geom_torsion_site_symmetry_3
_geom_torsion_site_symmetry_4
_geom_torsion
_geom_torsion_publ_flag
C7 O1 C1 O5 . . . . 61.2(2) yes
C7 O1 C1 C2 . . . . -175.8(2) yes
C5 O5 C1 O1 . . . . 61.9(2) yes
C5 O5 C1 C2 . . . . -57.5(2) yes
C10 O2 C2 C3 . . . . 120.7(3) ?
C10 O2 C2 C1 . . . . -120.6(3) ?
O1 C1 C2 O2 . . . . 171.73(17) yes
O5 C1 C2 O2 . . . . -65.1(2) ?
O1 C1 C2 C3 . . . . -70.8(2) yes
O5 C1 C2 C3 . . . . 52.4(2) yes
C12B O3 C3 C4 . . . . 122.4(18) ?
C12A O3 C3 C4 . . . . 154.5(2) ?
C12B O3 C3 C2 . . . . -117.8(18) ?
C12A O3 C3 C2 . . . . -85.6(3) ?
O2 C2 C3 O3 . . . . -54.7(2) yes
C1 C2 C3 O3 . . . . -170.98(16) ?
O2 C2 C3 C4 . . . . 63.1(2) yes
C1 C2 C3 C4 . . . . -53.1(2) yes
C14 O4 C4 C3 . . . . 117.1(2) ?
C14 O4 C4 C5 . . . . -125.2(2) ?
O3 C3 C4 O4 . . . . -64.3(2) yes
C2 C3 C4 O4 . . . . 174.47(17) ?
O3 C3 C4 C5 . . . . 178.89(16) ?
C2 C3 C4 C5 . . . . 57.6(2) yes
C1 O5 C5 C6 . . . . -175.66(18) yes
C1 O5 C5 C4 . . . . 61.0(2) yes
O4 C4 C5 O5 . . . . -177.61(15) ?
C3 C4 C5 O5 . . . . -60.2(2) yes
O4 C4 C5 C6 . . . . 63.1(2) ?
C3 C4 C5 C6 . . . . -179.45(17) yes
C16 O6 C6 C5 . . . . -144.4(2) ?
O5 C5 C6 O6 . . . . -61.9(2) yes
C4 C5 C6 O6 . . . . 58.3(2) yes
C1 O1 C7 C8 . . . . 60.7(3) yes
O7A O7B C10 O2 . . . . -113.1(5) ?
O7A O7B C10 C11 . . . . 117.3(5) ?
C2 O2 C10 O7B . . . . 45.9(7) ?
C2 O2 C10 O7A . . . . -27.0(6) ?
C2 O2 C10 C11 . . . . 177.6(3) ?
O7B O7A C10 O2 . . . . 99.9(7) ?
O7B O7A C10 C11 . . . . -107.5(6) ?
C12B O3 C12A O8A . . . . 97(3) ?
C3 O3 C12A O8A . . . . 6.5(5) ?
C12B O3 C12A C13A . . . . -84(3) ?
C3 O3 C12A C13A . . . . -174.3(3) ?
C12A O3 C12B O8B . . . . -80(4) ?
C3 O3 C12B O8B . . . . 24(4) ?
C12A O3 C12B C13B . . . . 78(4) ?
C3 O3 C12B C13B . . . . -178(4) ?
C4 O4 C14 O9B . . . . -13(3) ?
C4 O4 C14 O9A . . . . 9.6(17) ?
C4 O4 C14 C15 . . . . -179.3(2) ?
O10A O10B C16 O6 . . . . -120(4) ?
O10A O10B C16 C17 . . . . 90(5) ?
O10B O10A C16 O6 . . . . 75(4) ?
O10B O10A C16 C17 . . . . -112(4) ?
C6 O6 C16 O10B . . . . 22(5) ?
C6 O6 C16 O10A . . . . -7.9(14) ?
C6 O6 C16 C17 . . . . 177.8(2) ?
H2 C2 O2 C10 . . . . -0.5 yes
H3 C3 O3 C12A . . . . 36.1 yes
H4 C4 O4 C14 . . . . -4.4 yes
H3 C3 O3 C12B . . . . 4.0 yes
